data_7248983
loop_
_publ_author_name
'Basanova, Elizaveta Ivanovna'
'Kulikova, Ekaterina'
'Bormotov, Nikolai I.'
'Serova, Olga'
'Shishkina, Larisa'
'Ovchinnikova, Alyona'
'Odnoshevskiy, Dmitry'
'Pyankov, Oleg'
'Agafonov, Alexander'
'Yarovaya, Olga'
'Borisevich, Sophia'
'Ilyina, Margarita'
'Kolybalov, Dmitry'
'Arkhipov, Sergey'
'Bogdanov, Nikita'
'Pavlova, Marina A.'
'Salakhutdinov, Nariman'
'Perevalov, Valery P.'
'Nikitina, Polina A.'

_publ_section_title
;
 2-Aryl-1-hydroxyimidazoles possessing antiviral activity against wide
 range of orthopoxviruses including Variola virus.
;
_journal_name_full 'RSC Medicinal Chemistry'
_journal_paper_doi 10.1039/D4MD00181H
_journal_year 2024
_chemical_formula_moiety 'C16 H15 F3 N2 O2'
_chemical_formula_sum 'C16 H15 F3 N2 O2'
_chemical_formula_weight 324.30
_space_group_crystal_system monoclinic
_space_group_IT_number 14
_space_group_name_Hall '-P 2ybc'
_space_group_name_H-M_alt 'P 1 21/c 1'
_atom_sites_solution_hydrogens geom
_audit_creation_date 2024-03-15
_audit_creation_method
;
Olex2 1.5
(compiled 2022.04.07 svn.rca3783a0 for OlexSys, GUI svn.r6498)
;
_audit_update_record
;
2024-03-14 deposited with the CCDC.	2024-06-26 downloaded from the CCDC.
;
_cell_angle_alpha 90
_cell_angle_beta 122.66(3)
_cell_angle_gamma 90
_cell_formula_units_Z 4
_cell_length_a 5.8260(13)
_cell_length_b 25.780(3)
_cell_length_c 11.897(3)
_cell_measurement_reflns_used 2449
_cell_measurement_temperature 293(2)
_cell_measurement_theta_max 27.2540
_cell_measurement_theta_min 3.0930
_cell_volume 1504.3(7)
_computing_cell_refinement 'CrysAlisPro 1.171.43.90 (Rigaku OD, 2023)'
_computing_data_collection 'CrysAlisPro 1.171.43.90 (Rigaku OD, 2023) (IMPORT)'
_computing_data_reduction 'CrysAlisPro 1.171.43.90 (Rigaku OD, 2023)'
_computing_molecular_graphics 'Olex2 1.5 (Dolomanov et al., 2009)'
_computing_publication_material 'Olex2 1.5 (Dolomanov et al., 2009)'
_computing_structure_refinement 'SHELXL 2017/1 (Sheldrick, 2015)'
_computing_structure_solution 'olex2.solve 1.5 (Bourhis et al., 2015)'
_diffrn_ambient_temperature 293(2)
_diffrn_detector_area_resol_mean 5.8140
_diffrn_measured_fraction_theta_full 0.988
_diffrn_measured_fraction_theta_max 0.865
_diffrn_measurement_device 'abstract diffractometer'
_diffrn_measurement_device_type 'esperanto-CrysAlisPro-abstract goniometer imported esperanto images'
_diffrn_radiation_type MoK\a
_diffrn_radiation_wavelength 0.71073
_diffrn_reflns_av_R_equivalents 0.0620
_diffrn_reflns_av_unetI/netI 0.0575
_diffrn_reflns_Laue_measured_fraction_full 0.988
_diffrn_reflns_Laue_measured_fraction_max 0.865
_diffrn_reflns_limit_h_max 7
_diffrn_reflns_limit_h_min -7
_diffrn_reflns_limit_k_max 33
_diffrn_reflns_limit_k_min -30
_diffrn_reflns_limit_l_max 15
_diffrn_reflns_limit_l_min -15
_diffrn_reflns_number 15466
_diffrn_reflns_point_group_measured_fraction_full 0.988
_diffrn_reflns_point_group_measured_fraction_max 0.865
_diffrn_reflns_theta_full 25.242
_diffrn_reflns_theta_max 28.192
_diffrn_reflns_theta_min 2.575
_exptl_absorpt_coefficient_mu 0.120
_exptl_absorpt_correction_T_max 1.00000
_exptl_absorpt_correction_T_min 0.33546
_exptl_absorpt_correction_type multi-scan
_exptl_absorpt_process_details
;
CrysAlisPro 1.171.43.90 (Rigaku Oxford Diffraction, 2023)
Empirical absorption correction using spherical harmonics,
implemented in SCALE3 ABSPACK scaling algorithm.
;
_exptl_crystal_colour colorless
_exptl_crystal_density_diffrn 1.432
_exptl_crystal_description block
_exptl_crystal_F_000 672
_exptl_crystal_recrystallization_method 'Re-crystallisation from solvent: DMFA'
_exptl_crystal_size_max 0.25
_exptl_crystal_size_mid 0.18
_exptl_crystal_size_min 0.01
_refine_diff_density_max 0.406
_refine_diff_density_min -0.247
_refine_diff_density_rms 0.085
_refine_ls_extinction_method none
_refine_ls_goodness_of_fit_ref 1.058
_refine_ls_hydrogen_treatment constr
_refine_ls_matrix_type full
_refine_ls_number_parameters 238
_refine_ls_number_reflns 3203
_refine_ls_number_restraints 36
_refine_ls_restrained_S_all 1.064
_refine_ls_R_factor_all 0.1079
_refine_ls_R_factor_gt 0.0836
_refine_ls_shift/su_max 0.000
_refine_ls_shift/su_mean 0.000
_refine_ls_structure_factor_coef Fsqd
_refine_ls_weighting_details 'w=1/[\s^2^(Fo^2^)+(0.1501P)^2^+0.6524P] where P=(Fo^2^+2Fc^2^)/3'
_refine_ls_weighting_scheme calc
_refine_ls_wR_factor_gt 0.2347
_refine_ls_wR_factor_ref 0.2493
_reflns_Friedel_coverage 0.000
_reflns_number_gt 2298
_reflns_number_total 3203
_reflns_threshold_expression 'I > 2\s(I)'
_cod_data_source_file d4md00181h2.cif
_cod_data_source_block 3c_pani152_dmfa
_cod_original_cell_volume 1504.4(7)
_cod_database_code 7248983
_shelx_shelxl_version_number 2017/1
_shelx_space_group_comment
;
The symmetry employed for this shelxl refinement is uniquely defined
by the following loop, which should always be used as a source of
symmetry information in preference to the above space-group names.
They are only intended as comments.
;
_olex2_refinement_description
;
1. Fixed Uiso
 At 1.2 times of:
  All C(H) groups, All C(H,H) groups, All N(H) groups
 At 1.5 times of:
  All C(H,H,H) groups
2. Rigid bond restraints
 F2, F6, F4, F1, F5, F3
 with sigma for 1-2 distances of 0.01 and sigma for 1-3 distances of 0.01
3. Uiso/Uaniso restraints and constraints
F2 \\sim F6 \\sim F4 \\sim F1 \\sim F5 \\sim F3: within 2A with sigma of 0.01
and sigma for terminal atoms of 0.02 within 2A
4. Others
 Sof(F1)=Sof(F5)=Sof(F3)=1-FVAR(1)
 Sof(F2)=Sof(F6)=Sof(F4)=FVAR(1)
5.a Secondary CH2 refined with riding coordinates:
 C5(H5A,H5B), C7(H7A,H7B)
5.b Aromatic/amide H refined with riding coordinates:
 N3(H3), C3A(H3A), C2A(H2A), C6A(H6A), C5A(H5AA)
5.c Idealised Me refined as rotating group:
 C11(H11A,H11B,H11C), C10(H10A,H10B,H10C)
;
_olex2_submission_special_instructions 'No special instructions were received'
_oxdiff_exptl_absorpt_empirical_details
;
Empirical correction (ABSPACK) includes:
- Absorption correction using spherical harmonics
- Frame scaling
;

loop_
_space_group_symop_operation_xyz
'x, y, z'
'-x, y+1/2, -z+1/2'
'-x, -y, -z'
'x, -y-1/2, z-1/2'

loop_
_atom_site_label
_atom_site_type_symbol
_atom_site_fract_x
_atom_site_fract_y
_atom_site_fract_z
_atom_site_U_iso_or_equiv
_atom_site_adp_type
_atom_site_occupancy
_atom_site_site_symmetry_order
_atom_site_calc_flag
_atom_site_refinement_flags_posn
_atom_site_refinement_flags_adp
_atom_site_refinement_flags_occupancy
_atom_site_disorder_assembly
_atom_site_disorder_group
F2 F -0.221(5) 0.5396(8) 0.4311(19) 0.092(5) Uani 0.47(5) 1 d . U P A 1
F6 F -0.508(3) 0.5616(9) 0.231(3) 0.075(4) Uani 0.47(5) 1 d . U P A 1
F4 F -0.182(5) 0.5146(10) 0.264(3) 0.082(4) Uani 0.47(5) 1 d . U P A 1
F1 F -0.277(4) 0.5417(6) 0.4122(19) 0.075(3) Uani 0.53(5) 1 d . U P A 2
F5 F -0.488(4) 0.5565(10) 0.205(3) 0.104(6) Uani 0.53(5) 1 d . U P A 2
F3 F -0.125(4) 0.5090(7) 0.311(2) 0.077(3) Uani 0.53(5) 1 d . U P A 2
O1 O 0.8381(4) 0.70910(8) 0.5856(2) 0.0494(6) Uani 1 1 d . . . . .
N1 N 0.6784(5) 0.74008(9) 0.4824(2) 0.0359(6) Uani 1 1 d . . . . .
N3 N 0.3180(5) 0.77301(9) 0.3073(2) 0.0382(6) Uani 1 1 d . . . . .
H3 H 0.152104 0.777011 0.241736 0.046 Uiso 1 1 calc R U . . .
O2 O 1.2320(5) 0.79115(11) 0.5961(3) 0.0658(8) Uani 1 1 d . . . . .
C4 C 0.5228(6) 0.80639(11) 0.3412(3) 0.0378(7) Uani 1 1 d . . . . .
C1A C 0.2496(5) 0.68671(11) 0.3795(3) 0.0357(6) Uani 1 1 d . . . . .
C2 C 0.4133(6) 0.73206(11) 0.3924(3) 0.0353(6) Uani 1 1 d . . . . .
C9 C 0.7531(6) 0.78685(11) 0.4519(3) 0.0382(7) Uani 1 1 d . . . . .
C4A C -0.0723(6) 0.60034(12) 0.3383(3) 0.0423(7) Uani 1 1 d . . . . .
C3A C 0.2083(6) 0.59564(12) 0.4096(3) 0.0449(7) Uani 1 1 d . . . . .
H3A H 0.289336 0.563512 0.443134 0.054 Uiso 1 1 calc R U . . .
C2A C 0.3686(6) 0.63876(11) 0.4309(3) 0.0412(7) Uani 1 1 d . . . . .
H2A H 0.557444 0.635567 0.480150 0.049 Uiso 1 1 calc R U . . .
C8 C 1.0194(6) 0.80976(12) 0.5065(3) 0.0427(7) Uani 1 1 d . . . . .
C6A C -0.0346(6) 0.69105(11) 0.3076(3) 0.0407(7) Uani 1 1 d . . . . .
H6A H -0.116622 0.723031 0.273038 0.049 Uiso 1 1 calc R U . . .
C5 C 0.5108(7) 0.85474(12) 0.2692(3) 0.0472(8) Uani 1 1 d . . . . .
H5A H 0.340360 0.872659 0.238356 0.057 Uiso 1 1 calc R U . . .
H5B H 0.517922 0.845934 0.191869 0.057 Uiso 1 1 calc R U . . .
C6 C 0.7515(6) 0.89047(12) 0.3626(3) 0.0444(7) Uani 1 1 d . . . . .
C5A C -0.1948(6) 0.64794(12) 0.2875(3) 0.0431(7) Uani 1 1 d . . . . .
H5AA H -0.383620 0.650998 0.240172 0.052 Uiso 1 1 calc R U . . .
C7 C 1.0157(6) 0.85831(13) 0.4329(4) 0.0503(8) Uani 1 1 d . . . . .
H7A H 1.054931 0.848111 0.366504 0.060 Uiso 1 1 calc R U . . .
H7B H 1.163209 0.880670 0.496447 0.060 Uiso 1 1 calc R U . . .
C1 C -0.2424(7) 0.55319(13) 0.3151(4) 0.0540(9) Uani 1 1 d . . . . .
C11 C 0.7776(8) 0.93260(15) 0.2793(4) 0.0632(10) Uani 1 1 d . . . . .
H11A H 0.916764 0.956820 0.337680 0.095 Uiso 1 1 calc R U . . .
H11B H 0.606896 0.950463 0.226596 0.095 Uiso 1 1 calc R U . . .
H11C H 0.825580 0.916914 0.221538 0.095 Uiso 1 1 calc R U . . .
C10 C 0.7062(9) 0.91551(15) 0.4652(4) 0.0653(10) Uani 1 1 d . . . . .
H10A H 0.862565 0.935998 0.526145 0.098 Uiso 1 1 calc R U . . .
H10B H 0.679719 0.888962 0.513776 0.098 Uiso 1 1 calc R U . . .
H10C H 0.547735 0.937326 0.420426 0.098 Uiso 1 1 calc R U . . .

loop_
_atom_site_aniso_label
_atom_site_aniso_U_11
_atom_site_aniso_U_22
_atom_site_aniso_U_33
_atom_site_aniso_U_23
_atom_site_aniso_U_13
_atom_site_aniso_U_12
F2 0.076(7) 0.086(6) 0.088(5) 0.045(5) 0.028(5) -0.011(5)
F6 0.034(4) 0.060(5) 0.109(10) 0.008(6) 0.023(5) -0.016(3)
F4 0.080(8) 0.057(7) 0.124(11) -0.039(7) 0.066(7) -0.028(5)
F1 0.082(6) 0.069(5) 0.102(7) -0.001(5) 0.069(6) -0.011(4)
F5 0.068(7) 0.081(7) 0.090(8) 0.012(5) -0.006(5) -0.033(6)
F3 0.079(6) 0.040(3) 0.107(9) -0.013(5) 0.046(6) -0.007(3)
O1 0.0342(11) 0.0442(12) 0.0371(12) 0.0074(9) -0.0022(9) -0.0037(9)
N1 0.0287(12) 0.0353(12) 0.0286(12) -0.0014(9) 0.0057(10) -0.0026(9)
N3 0.0266(11) 0.0384(13) 0.0313(12) -0.0014(10) 0.0036(10) -0.0017(9)
O2 0.0321(12) 0.0735(18) 0.0611(16) 0.0171(12) 0.0049(12) -0.0093(11)
C4 0.0315(14) 0.0371(14) 0.0335(15) -0.0024(11) 0.0101(12) -0.0030(11)
C1A 0.0309(14) 0.0375(15) 0.0302(14) -0.0039(10) 0.0109(12) -0.0038(11)
C2 0.0288(13) 0.0371(15) 0.0273(13) -0.0021(10) 0.0069(11) 0.0014(10)
C9 0.0322(14) 0.0381(15) 0.0333(15) 0.0008(11) 0.0104(12) -0.0015(11)
C4A 0.0358(15) 0.0418(16) 0.0461(17) -0.0022(12) 0.0201(14) -0.0024(12)
C3A 0.0397(16) 0.0383(16) 0.0484(18) 0.0045(12) 0.0183(15) 0.0035(12)
C2A 0.0301(14) 0.0408(16) 0.0407(16) 0.0006(12) 0.0113(13) 0.0012(11)
C8 0.0327(15) 0.0464(17) 0.0373(16) 0.0007(12) 0.0112(13) -0.0042(12)
C6A 0.0328(14) 0.0349(14) 0.0446(17) 0.0010(12) 0.0145(13) 0.0028(11)
C5 0.0425(17) 0.0450(17) 0.0412(17) 0.0059(13) 0.0142(15) -0.0016(13)
C6 0.0415(17) 0.0393(16) 0.0507(18) 0.0036(13) 0.0238(15) -0.0022(12)
C5A 0.0273(13) 0.0439(17) 0.0468(18) -0.0008(12) 0.0126(13) -0.0014(11)
C7 0.0388(17) 0.0488(18) 0.058(2) 0.0048(14) 0.0224(16) -0.0062(13)
C1 0.0462(19) 0.0441(18) 0.066(2) 0.0000(16) 0.0270(19) -0.0062(14)
C11 0.065(2) 0.050(2) 0.071(2) 0.0141(17) 0.034(2) -0.0032(17)
C10 0.077(3) 0.051(2) 0.074(3) -0.0100(18) 0.045(2) -0.0030(18)

loop_
_atom_type_symbol
_atom_type_description
_atom_type_scat_dispersion_real
_atom_type_scat_dispersion_imag
_atom_type_scat_source
C C 0.0033 0.0016 'International Tables Vol C Tables 4.2.6.8 and 6.1.1.4'
H H 0.0000 0.0000 'International Tables Vol C Tables 4.2.6.8 and 6.1.1.4'
F F 0.0171 0.0103 'International Tables Vol C Tables 4.2.6.8 and 6.1.1.4'
N N 0.0061 0.0033 'International Tables Vol C Tables 4.2.6.8 and 6.1.1.4'
O O 0.0106 0.0060 'International Tables Vol C Tables 4.2.6.8 and 6.1.1.4'

loop_
_geom_angle_atom_site_label_1
_geom_angle_atom_site_label_2
_geom_angle_atom_site_label_3
_geom_angle
_geom_angle_site_symmetry_1
_geom_angle_site_symmetry_3
_geom_angle_publ_flag
O1 N1 C2 125.1(2) . . ?
O1 N1 C9 126.6(2) . . ?
C2 N1 C9 108.2(2) . . ?
C4 N3 H3 125.2 . . ?
C4 N3 C2 109.6(2) . . ?
C2 N3 H3 125.2 . . ?
N3 C4 C9 107.6(3) . . ?
N3 C4 C5 127.1(3) . . ?
C9 C4 C5 125.2(3) . . ?
C2A C1A C2 121.6(3) . . ?
C2A C1A C6A 119.0(3) . . ?
C6A C1A C2 119.3(3) . . ?
N1 C2 N3 107.9(3) . . ?
N1 C2 C1A 127.8(3) . . ?
N3 C2 C1A 124.2(2) . . ?
N1 C9 C8 130.3(3) . . ?
C4 C9 N1 106.7(2) . . ?
C4 C9 C8 122.5(3) . . ?
C3A C4A C5A 120.4(3) . . ?
C3A C4A C1 119.2(3) . . ?
C5A C4A C1 120.4(3) . . ?
C4A C3A H3A 120.0 . . ?
C4A C3A C2A 120.0(3) . . ?
C2A C3A H3A 120.0 . . ?
C1A C2A H2A 119.8 . . ?
C3A C2A C1A 120.5(3) . . ?
C3A C2A H2A 119.8 . . ?
O2 C8 C9 124.9(3) . . ?
O2 C8 C7 121.4(3) . . ?
C9 C8 C7 113.5(3) . . ?
C1A C6A H6A 119.8 . . ?
C5A C6A C1A 120.4(3) . . ?
C5A C6A H6A 119.8 . . ?
C4 C5 H5A 109.6 . . ?
C4 C5 H5B 109.6 . . ?
C4 C5 C6 110.1(2) . . ?
H5A C5 H5B 108.2 . . ?
C6 C5 H5A 109.6 . . ?
C6 C5 H5B 109.6 . . ?
C7 C6 C5 108.9(3) . . ?
C11 C6 C5 109.1(3) . . ?
C11 C6 C7 108.3(3) . . ?
C10 C6 C5 110.3(3) . . ?
C10 C6 C7 110.3(3) . . ?
C10 C6 C11 109.8(3) . . ?
C4A C5A C6A 119.7(3) . . ?
C4A C5A H5AA 120.2 . . ?
C6A C5A H5AA 120.2 . . ?
C8 C7 C6 117.1(3) . . ?
C8 C7 H7A 108.0 . . ?
C8 C7 H7B 108.0 . . ?
C6 C7 H7A 108.0 . . ?
C6 C7 H7B 108.0 . . ?
H7A C7 H7B 107.3 . . ?
F2 C1 C4A 109.4(10) . . ?
F6 C1 F2 103.5(13) . . ?
F6 C1 C4A 113.1(11) . . ?
F4 C1 F2 111.9(15) . . ?
F4 C1 F6 105.9(14) . . ?
F4 C1 C4A 112.7(10) . . ?
F1 C1 F5 107.1(13) . . ?
F1 C1 F3 99.6(11) . . ?
F1 C1 C4A 115.0(8) . . ?
F5 C1 F3 108.4(12) . . ?
F5 C1 C4A 112.5(11) . . ?
F3 C1 C4A 113.4(9) . . ?
C6 C11 H11A 109.5 . . ?
C6 C11 H11B 109.5 . . ?
C6 C11 H11C 109.5 . . ?
H11A C11 H11B 109.5 . . ?
H11A C11 H11C 109.5 . . ?
H11B C11 H11C 109.5 . . ?
C6 C10 H10A 109.5 . . ?
C6 C10 H10B 109.5 . . ?
C6 C10 H10C 109.5 . . ?
H10A C10 H10B 109.5 . . ?
H10A C10 H10C 109.5 . . ?
H10B C10 H10C 109.5 . . ?

loop_
_geom_bond_atom_site_label_1
_geom_bond_atom_site_label_2
_geom_bond_distance
_geom_bond_site_symmetry_2
_geom_bond_publ_flag
F2 C1 1.363(18) . ?
F6 C1 1.331(19) . ?
F4 C1 1.31(2) . ?
F1 C1 1.308(15) . ?
F5 C1 1.32(2) . ?
F3 C1 1.344(19) . ?
O1 N1 1.333(3) . ?
N1 C2 1.338(4) . ?
N1 C9 1.395(4) . ?
N3 H3 0.8600 . ?
N3 C4 1.344(4) . ?
N3 C2 1.357(4) . ?
O2 C8 1.214(4) . ?
C4 C9 1.372(4) . ?
C4 C5 1.493(4) . ?
C1A C2 1.463(4) . ?
C1A C2A 1.388(4) . ?
C1A C6A 1.399(4) . ?
C9 C8 1.446(4) . ?
C4A C3A 1.382(4) . ?
C4A C5A 1.384(4) . ?
C4A C1 1.497(5) . ?
C3A H3A 0.9300 . ?
C3A C2A 1.385(4) . ?
C2A H2A 0.9300 . ?
C8 C7 1.521(5) . ?
C6A H6A 0.9300 . ?
C6A C5A 1.387(4) . ?
C5 H5A 0.9700 . ?
C5 H5B 0.9700 . ?
C5 C6 1.539(4) . ?
C6 C7 1.538(4) . ?
C6 C11 1.532(5) . ?
C6 C10 1.525(5) . ?
C5A H5AA 0.9300 . ?
C7 H7A 0.9700 . ?
C7 H7B 0.9700 . ?
C11 H11A 0.9600 . ?
C11 H11B 0.9600 . ?
C11 H11C 0.9600 . ?
C10 H10A 0.9600 . ?
C10 H10B 0.9600 . ?
C10 H10C 0.9600 . ?

loop_
_geom_hbond_atom_site_label_D
_geom_hbond_atom_site_label_H
_geom_hbond_atom_site_label_A
_geom_hbond_distance_DH
_geom_hbond_distance_HA
_geom_hbond_distance_DA
_geom_hbond_angle_DHA
_geom_hbond_site_symmetry_A
_geom_hbond_publ_flag
N3 H3 O1 0.86 1.80 2.651(3) 167.4 4_475 yes

loop_
_geom_torsion_atom_site_label_1
_geom_torsion_atom_site_label_2
_geom_torsion_atom_site_label_3
_geom_torsion_atom_site_label_4
_geom_torsion
_geom_torsion_site_symmetry_1
_geom_torsion_site_symmetry_2
_geom_torsion_site_symmetry_3
_geom_torsion_site_symmetry_4
_geom_torsion_publ_flag
O1 N1 C2 N3 176.9(3) . . . . ?
O1 N1 C2 C1A -6.1(5) . . . . ?
O1 N1 C9 C4 -177.5(3) . . . . ?
O1 N1 C9 C8 11.1(5) . . . . ?
N1 C9 C8 O2 -2.5(6) . . . . ?
N1 C9 C8 C7 172.5(3) . . . . ?
N3 C4 C9 N1 0.5(3) . . . . ?
N3 C4 C9 C8 172.6(3) . . . . ?
N3 C4 C5 C6 161.0(3) . . . . ?
O2 C8 C7 C6 -157.1(3) . . . . ?
C4 N3 C2 N1 1.4(3) . . . . ?
C4 N3 C2 C1A -175.8(3) . . . . ?
C4 C9 C8 O2 -172.7(3) . . . . ?
C4 C9 C8 C7 2.4(5) . . . . ?
C4 C5 C6 C7 47.8(4) . . . . ?
C4 C5 C6 C11 165.9(3) . . . . ?
C4 C5 C6 C10 -73.5(4) . . . . ?
C1A C6A C5A C4A -0.4(5) . . . . ?
C2 N1 C9 C4 0.3(3) . . . . ?
C2 N1 C9 C8 -171.0(3) . . . . ?
C2 N3 C4 C9 -1.1(3) . . . . ?
C2 N3 C4 C5 176.0(3) . . . . ?
C2 C1A C2A C3A -175.5(3) . . . . ?
C2 C1A C6A C5A 176.3(3) . . . . ?
C9 N1 C2 N3 -1.0(3) . . . . ?
C9 N1 C2 C1A 176.0(3) . . . . ?
C9 C4 C5 C6 -22.4(5) . . . . ?
C9 C8 C7 C6 27.7(4) . . . . ?
C4A C3A C2A C1A -1.0(5) . . . . ?
C3A C4A C5A C6A 0.5(5) . . . . ?
C3A C4A C1 F2 73.2(11) . . . . ?
C3A C4A C1 F6 -172.0(13) . . . . ?
C3A C4A C1 F4 -52.0(17) . . . . ?
C3A C4A C1 F1 84.7(11) . . . . ?
C3A C4A C1 F5 -152.4(17) . . . . ?
C3A C4A C1 F3 -29.0(12) . . . . ?
C2A C1A C2 N1 -22.5(5) . . . . ?
C2A C1A C2 N3 154.1(3) . . . . ?
C2A C1A C6A C5A -0.4(5) . . . . ?
C6A C1A C2 N1 160.9(3) . . . . ?
C6A C1A C2 N3 -22.5(4) . . . . ?
C6A C1A C2A C3A 1.1(5) . . . . ?
C5 C4 C9 N1 -176.7(3) . . . . ?
C5 C4 C9 C8 -4.5(5) . . . . ?
C5 C6 C7 C8 -53.5(4) . . . . ?
C5A C4A C3A C2A 0.3(5) . . . . ?
C5A C4A C1 F2 -107.6(11) . . . . ?
C5A C4A C1 F6 7.2(14) . . . . ?
C5A C4A C1 F4 127.2(16) . . . . ?
C5A C4A C1 F1 -96.1(10) . . . . ?
C5A C4A C1 F5 26.8(18) . . . . ?
C5A C4A C1 F3 150.2(12) . . . . ?
C1 C4A C3A C2A 179.4(3) . . . . ?
C1 C4A C5A C6A -178.7(3) . . . . ?
C11 C6 C7 C8 -172.1(3) . . . . ?
C10 C6 C7 C8 67.8(4) . . . . ?
